data_7160609
loop_
_publ_author_name
'Surendran, Sravya'
'Ramachandran, Arathi'
'Goreti, Rajendar'

_publ_section_title
;
 First stereoselective approach for structure revision of nagiol and
 syntheses of 2,3-dihydroxyferruginol and ferruginol.
;
_journal_issue 29
_journal_name_full 'Organic &amp; biomolecular chemistry'
_journal_page_first 6924
_journal_page_last 6930
_journal_paper_doi 10.1039/d5ob00946d
_journal_volume 23
_journal_year 2025
_chemical_absolute_configuration rm
_chemical_formula_moiety 'C19 H26 O4'
_chemical_formula_sum 'C19 H26 O4'
_chemical_formula_weight 318.40
_space_group_crystal_system orthorhombic
_space_group_IT_number 20
_space_group_name_Hall 'C 2c 2'
_space_group_name_H-M_alt 'C 2 2 21'
_atom_sites_solution_hydrogens geom
_audit_creation_method SHELXL-2019/3
_audit_update_record
;
2025-06-07 deposited with the CCDC.	2025-06-25 downloaded from the CCDC.
;
_cell_angle_alpha 90
_cell_angle_beta 90
_cell_angle_gamma 90
_cell_formula_units_Z 8
_cell_length_a 6.8089(3)
_cell_length_b 15.0295(6)
_cell_length_c 35.9980(17)
_cell_measurement_reflns_used 5250
_cell_measurement_temperature 295(2)
_cell_measurement_theta_max 26.80
_cell_measurement_theta_min 2.26
_cell_volume 3683.8(3)
_computing_cell_refinement 'SAINT V8.5.0.27 (Bruker AXS LLC, 2023)'
_computing_data_collection 'Bruker APEX6 v2024.9-0'(Bruker AXS Inc., 2023)'
_computing_data_reduction 'SAINT V8.5.0.27 (Bruker AXS LLC, 2023)'
_computing_molecular_graphics 'shelXle (C.B. Huebschle, rev 1503)'
_computing_publication_material 'APEX5 v2023.9-0 (Bruker AXS Inc., 2023)'
_computing_structure_refinement 'SHELXL-2019/1 (Sheldrick, 2019)'
_computing_structure_solution 'XT, VERSION 2018/2 (Sheldrick, 2019)'
_diffrn_ambient_temperature 295(2)
_diffrn_detector CPAD
_diffrn_detector_area_resol_mean 7.39
_diffrn_detector_type 'Bruker PHOTON III C14'
_diffrn_measured_fraction_theta_full 0.999
_diffrn_measured_fraction_theta_max 0.998
_diffrn_measurement_device 'Bruker D8 QUEST'
_diffrn_measurement_device_type 'Four-circle Kappa diffractometer'
_diffrn_measurement_method '\w and \f scans'
_diffrn_radiation_monochromator 'multilayer mirror'
_diffrn_radiation_type 'Mo K\a'
_diffrn_radiation_wavelength 0.71073
_diffrn_reflns_av_R_equivalents 0.0430
_diffrn_reflns_av_unetI/netI 0.0395
_diffrn_reflns_Laue_measured_fraction_full 0.999
_diffrn_reflns_Laue_measured_fraction_max 0.998
_diffrn_reflns_limit_h_max 9
_diffrn_reflns_limit_h_min -7
_diffrn_reflns_limit_k_max 19
_diffrn_reflns_limit_k_min -19
_diffrn_reflns_limit_l_max 47
_diffrn_reflns_limit_l_min -48
_diffrn_reflns_number 20034
_diffrn_reflns_point_group_measured_fraction_full 0.999
_diffrn_reflns_point_group_measured_fraction_max 0.999
_diffrn_reflns_theta_full 25.242
_diffrn_reflns_theta_max 28.297
_diffrn_reflns_theta_min 2.263
_diffrn_source 'microfocus sealed tube'
_diffrn_source_current 1.406
_diffrn_source_target Mo
_diffrn_source_type 'Incoatec I\mS 3.0'
_diffrn_source_voltage 50.0
_exptl_absorpt_coefficient_mu 0.079
_exptl_absorpt_correction_T_max 0.998
_exptl_absorpt_correction_T_min 0.973
_exptl_absorpt_correction_type multi-scan
_exptl_absorpt_process_details 'SADABS (Bruker, 2016)'
_exptl_crystal_colour colourless
_exptl_crystal_density_diffrn 1.148
_exptl_crystal_density_meas 1.148
_exptl_crystal_density_method NONE
_exptl_crystal_description plate
_exptl_crystal_F_000 1376
_exptl_crystal_size_max 0.350
_exptl_crystal_size_mid 0.152
_exptl_crystal_size_min 0.025
_refine_diff_density_max 0.584
_refine_diff_density_min -0.197
_refine_diff_density_rms 0.048
_refine_ls_abs_structure_details
;
 Flack x determined using 1274 quotients [(I+)-(I-)]/[(I+)+(I-)]
 (Parsons, Flack and Wagner, Acta Cryst. B69 (2013) 249-259).
;
_refine_ls_abs_structure_Flack 0.3(5)
_refine_ls_extinction_method none
_refine_ls_goodness_of_fit_ref 1.071
_refine_ls_hydrogen_treatment constr
_refine_ls_matrix_type full
_refine_ls_number_parameters 214
_refine_ls_number_reflns 4542
_refine_ls_number_restraints 0
_refine_ls_restrained_S_all 1.071
_refine_ls_R_factor_all 0.0689
_refine_ls_R_factor_gt 0.0536
_refine_ls_shift/su_max 0.000
_refine_ls_shift/su_mean 0.000
_refine_ls_structure_factor_coef Fsqd
_refine_ls_weighting_details 'w=1/[\s^2^(Fo^2^)+(0.0915P)^2^+0.6007P] where P=(Fo^2^+2Fc^2^)/3'
_refine_ls_weighting_scheme calc
_refine_ls_wR_factor_gt 0.1496
_refine_ls_wR_factor_ref 0.1631
_reflns_Friedel_coverage 0.770
_reflns_Friedel_fraction_full 1.000
_reflns_Friedel_fraction_max 1.000
_reflns_number_gt 3572
_reflns_number_total 4542
_reflns_threshold_expression 'I > 2\s(I)'
_cod_data_source_file d5ob00946d2.cif
_cod_data_source_block shelx
_cod_depositor_comments 'Adding full bibliography for 7160609.cif.'
_cod_database_code 7160609
_shelx_shelxl_version_number 2019/3
_shelx_space_group_comment
;
The symmetry employed for this shelxl refinement is uniquely defined
by the following loop, which should always be used as a source of
symmetry information in preference to the above space-group names.
They are only intended as comments.
;
_shelx_estimated_absorpt_t_min 0.973
_shelx_estimated_absorpt_t_max 0.998
_computing_bruker_data_scaling 'SADABS-2016/2 - Bruker AXS area detector scaling and absorption correction'

loop_
_space_group_symop_operation_xyz
'x, y, z'
'-x, -y, z+1/2'
'-x, y, -z+1/2'
'x, -y, -z'
'x+1/2, y+1/2, z'
'-x+1/2, -y+1/2, z+1/2'
'-x+1/2, y+1/2, -z+1/2'
'x+1/2, -y+1/2, -z'

loop_
_atom_site_label
_atom_site_type_symbol
_atom_site_fract_x
_atom_site_fract_y
_atom_site_fract_z
_atom_site_U_iso_or_equiv
_atom_site_adp_type
_atom_site_occupancy
_atom_site_site_symmetry_order
_atom_site_calc_flag
_atom_site_refinement_flags_posn
_atom_site_refinement_flags_adp
_atom_site_refinement_flags_occupancy
_atom_site_disorder_assembly
_atom_site_disorder_group
O1 O 0.3491(4) 0.49684(17) 0.71890(6) 0.0721(8) Uani 1 1 d . . . . .
H1 H 0.364520 0.533123 0.735655 0.108 Uiso 1 1 calc R U . . .
O2 O 0.5835(4) 0.64619(16) 0.71417(5) 0.0674(7) Uani 1 1 d . . . . .
H2O H 0.619710 0.698223 0.714491 0.101 Uiso 1 1 calc R U . . .
O3 O 0.5970(4) 0.91454(13) 0.55592(6) 0.0591(6) Uani 1 1 d . . . . .
H3 H 0.603935 0.936011 0.535018 0.089 Uiso 1 1 calc R U . . .
O4 O 0.6075(4) 0.90800(15) 0.48358(6) 0.0685(7) Uani 1 1 d . . . . .
C1 C 0.6049(4) 0.63962(15) 0.62637(6) 0.0353(5) Uani 1 1 d . . . . .
C2 C 0.5391(5) 0.54213(16) 0.62152(7) 0.0433(6) Uani 1 1 d . . . . .
H2 H 0.406799 0.545927 0.610918 0.052 Uiso 1 1 calc R U . . .
C3 C 0.5133(6) 0.48739(19) 0.65818(8) 0.0582(9) Uani 1 1 d . . . . .
C4 C 0.3750(6) 0.5403(2) 0.68348(8) 0.0587(8) Uani 1 1 d . . . . .
H4 H 0.246216 0.538758 0.671361 0.070 Uiso 1 1 calc R U . . .
C5 C 0.4215(6) 0.6370(2) 0.68935(8) 0.0577(8) Uani 1 1 d . . . . .
H5 H 0.307020 0.664580 0.701174 0.069 Uiso 1 1 calc R U . . .
C6 C 0.4578(5) 0.6854(2) 0.65278(7) 0.0515(7) Uani 1 1 d . . . . .
H6A H 0.505730 0.744762 0.658276 0.062 Uiso 1 1 calc R U . . .
H6B H 0.333324 0.691781 0.639937 0.062 Uiso 1 1 calc R U . . .
C7 C 0.5987(4) 0.68598(15) 0.58828(6) 0.0339(5) Uani 1 1 d . . . . .
C8 C 0.6090(4) 0.63807(16) 0.55489(6) 0.0376(5) Uani 1 1 d . . . . .
C9 C 0.6176(6) 0.53816(18) 0.55389(8) 0.0513(7) Uani 1 1 d . . . . .
H9A H 0.718037 0.519973 0.536356 0.062 Uiso 1 1 calc R U . . .
H9B H 0.492701 0.515507 0.545006 0.062 Uiso 1 1 calc R U . . .
C10 C 0.6621(6) 0.49676(18) 0.59163(8) 0.0575(9) Uani 1 1 d . . . . .
H10A H 0.632153 0.433676 0.591031 0.069 Uiso 1 1 calc R U . . .
H10B H 0.800501 0.503610 0.597303 0.069 Uiso 1 1 calc R U . . .
C11 C 0.5925(4) 0.77817(16) 0.58689(7) 0.0388(5) Uani 1 1 d . . . . .
H11 H 0.584067 0.809824 0.609025 0.047 Uiso 1 1 calc R U . . .
C12 C 0.5984(4) 0.82505(17) 0.55351(7) 0.0399(5) Uani 1 1 d . . . . .
C13 C 0.6044(4) 0.77779(17) 0.51970(7) 0.0399(5) Uani 1 1 d . . . . .
C14 C 0.6092(4) 0.68535(18) 0.52159(7) 0.0400(5) Uani 1 1 d . . . . .
H14 H 0.612830 0.653439 0.499463 0.048 Uiso 1 1 calc R U . . .
C15 C 0.8156(5) 0.6512(2) 0.64060(8) 0.0511(7) Uani 1 1 d . . . . .
H15A H 0.848793 0.713291 0.640835 0.077 Uiso 1 1 calc R U . . .
H15B H 0.904535 0.619903 0.624554 0.077 Uiso 1 1 calc R U . . .
H15C H 0.825505 0.627691 0.665327 0.077 Uiso 1 1 calc R U . . .
C16 C 0.7042(8) 0.4607(2) 0.67744(10) 0.0790(12) Uani 1 1 d . . . . .
H16A H 0.675384 0.421388 0.697735 0.119 Uiso 1 1 calc R U . . .
H16B H 0.768847 0.512975 0.686697 0.119 Uiso 1 1 calc R U . . .
H16C H 0.788350 0.431037 0.660003 0.119 Uiso 1 1 calc R U . . .
C17 C 0.4023(10) 0.4015(3) 0.64753(11) 0.110(2) Uani 1 1 d . . . . .
H17A H 0.355317 0.372722 0.669626 0.165 Uiso 1 1 calc R U . . .
H17B H 0.489511 0.362123 0.634517 0.165 Uiso 1 1 calc R U . . .
H17C H 0.293043 0.416121 0.631818 0.165 Uiso 1 1 calc R U . . .
C18 C 0.6066(4) 0.8265(2) 0.48389(8) 0.0477(6) Uani 1 1 d . . . . .
C19 C 0.6062(5) 0.7760(2) 0.44807(7) 0.0541(7) Uani 1 1 d . . . . .
H19A H 0.722073 0.739750 0.446614 0.081 Uiso 1 1 calc R U . . .
H19B H 0.604448 0.817069 0.427655 0.081 Uiso 1 1 calc R U . . .
H19C H 0.491853 0.738716 0.446963 0.081 Uiso 1 1 calc R U . . .

loop_
_atom_site_aniso_label
_atom_site_aniso_U_11
_atom_site_aniso_U_22
_atom_site_aniso_U_33
_atom_site_aniso_U_23
_atom_site_aniso_U_13
_atom_site_aniso_U_12
O1 0.102(2) 0.0703(14) 0.0439(11) 0.0069(10) 0.0172(12) -0.0304(15)
O2 0.109(2) 0.0595(13) 0.0340(10) -0.0020(9) 0.0004(11) -0.0273(14)
O3 0.0849(16) 0.0413(10) 0.0512(11) 0.0120(8) 0.0042(13) 0.0042(11)
O4 0.0897(17) 0.0604(13) 0.0554(13) 0.0242(10) 0.0001(13) 0.0033(13)
C1 0.0475(13) 0.0305(10) 0.0281(10) 0.0007(8) -0.0005(11) -0.0063(11)
C2 0.0609(17) 0.0353(12) 0.0337(12) -0.0019(9) 0.0015(12) -0.0108(12)
C3 0.096(3) 0.0391(14) 0.0391(14) 0.0011(11) 0.0017(15) -0.0242(16)
C4 0.070(2) 0.0671(18) 0.0387(14) 0.0051(12) 0.0070(15) -0.0247(17)
C5 0.080(2) 0.0545(16) 0.0389(14) 0.0023(12) 0.0189(15) 0.0009(16)
C6 0.069(2) 0.0474(15) 0.0376(13) 0.0021(11) 0.0107(13) 0.0034(14)
C7 0.0350(12) 0.0371(11) 0.0296(11) 0.0019(8) -0.0029(10) -0.0036(10)
C8 0.0407(13) 0.0415(12) 0.0307(10) -0.0008(9) 0.0012(11) -0.0035(11)
C9 0.077(2) 0.0421(13) 0.0342(12) -0.0085(10) 0.0048(15) -0.0024(14)
C10 0.101(3) 0.0335(12) 0.0382(14) -0.0013(11) 0.0088(15) 0.0008(16)
C11 0.0457(14) 0.0387(12) 0.0319(11) 0.0010(9) -0.0010(11) -0.0029(11)
C12 0.0398(13) 0.0405(12) 0.0395(12) 0.0057(10) -0.0020(12) -0.0009(11)
C13 0.0319(12) 0.0545(14) 0.0332(11) 0.0086(10) 0.0011(11) -0.0001(11)
C14 0.0393(12) 0.0522(14) 0.0287(11) -0.0029(10) -0.0001(11) -0.0007(12)
C15 0.0549(17) 0.0549(16) 0.0433(14) 0.0100(12) -0.0103(13) -0.0114(13)
C16 0.126(4) 0.0572(19) 0.054(2) 0.0186(15) 0.007(2) 0.015(2)
C17 0.208(6) 0.060(2) 0.062(2) -0.0040(17) 0.018(3) -0.070(3)
C18 0.0345(13) 0.0668(17) 0.0418(13) 0.0159(12) -0.0012(12) 0.0036(13)
C19 0.0408(14) 0.087(2) 0.0347(13) 0.0129(13) 0.0012(12) 0.0055(15)

loop_
_atom_type_symbol
_atom_type_description
_atom_type_scat_dispersion_real
_atom_type_scat_dispersion_imag
_atom_type_scat_source
C C 0.0033 0.0016 'International Tables Vol C Tables 4.2.6.8 and 6.1.1.4'
H H 0.0000 0.0000 'International Tables Vol C Tables 4.2.6.8 and 6.1.1.4'
O O 0.0106 0.0060 'International Tables Vol C Tables 4.2.6.8 and 6.1.1.4'

loop_
_geom_angle_atom_site_label_1
_geom_angle_atom_site_label_2
_geom_angle_atom_site_label_3
_geom_angle
_geom_angle_site_symmetry_1
_geom_angle_site_symmetry_3
_geom_angle_publ_flag
C15 C1 C7 105.8(2) . . ?
C15 C1 C2 114.7(2) . . ?
C7 C1 C2 108.75(18) . . ?
C15 C1 C6 110.5(2) . . ?
C7 C1 C6 109.2(2) . . ?
C2 C1 C6 107.8(2) . . ?
C10 C2 C1 110.2(2) . . ?
C10 C2 C3 114.9(2) . . ?
C1 C2 C3 115.9(2) . . ?
C16 C3 C4 112.9(3) . . ?
C16 C3 C17 108.0(4) . . ?
C4 C3 C17 106.3(3) . . ?
C16 C3 C2 115.2(3) . . ?
C4 C3 C2 107.3(3) . . ?
C17 C3 C2 106.6(2) . . ?
O1 C4 C5 109.8(2) . . ?
O1 C4 C3 111.5(3) . . ?
C5 C4 C3 117.1(3) . . ?
O2 C5 C4 110.1(3) . . ?
O2 C5 C6 111.7(3) . . ?
C4 C5 C6 112.0(2) . . ?
C5 C6 C1 115.1(2) . . ?
C11 C7 C8 118.9(2) . . ?
C11 C7 C1 119.03(19) . . ?
C8 C7 C1 122.0(2) . . ?
C14 C8 C7 118.4(2) . . ?
C14 C8 C9 119.3(2) . . ?
C7 C8 C9 122.4(2) . . ?
C8 C9 C10 113.2(2) . . ?
C2 C10 C9 109.7(3) . . ?
C7 C11 C12 122.4(2) . . ?
O3 C12 C11 116.7(2) . . ?
O3 C12 C13 124.0(2) . . ?
C11 C12 C13 119.4(2) . . ?
C14 C13 C12 117.5(2) . . ?
C14 C13 C18 122.4(2) . . ?
C12 C13 C18 120.1(2) . . ?
C13 C14 C8 123.4(2) . . ?
O4 C18 C13 120.1(3) . . ?
O4 C18 C19 120.0(3) . . ?
C13 C18 C19 119.9(3) . . ?

loop_
_geom_bond_atom_site_label_1
_geom_bond_atom_site_label_2
_geom_bond_distance
_geom_bond_site_symmetry_2
_geom_bond_publ_flag
O1 C4 1.443(3) . ?
O2 C5 1.426(4) . ?
O3 C12 1.348(3) . ?
O4 C18 1.225(4) . ?
C1 C15 1.534(4) . ?
C1 C7 1.539(3) . ?
C1 C2 1.542(3) . ?
C1 C6 1.543(4) . ?
C2 C10 1.525(4) . ?
C2 C3 1.565(4) . ?
C3 C16 1.527(6) . ?
C3 C4 1.532(5) . ?
C3 C17 1.545(5) . ?
C4 C5 1.503(4) . ?
C5 C6 1.524(4) . ?
C7 C11 1.387(3) . ?
C7 C8 1.403(3) . ?
C8 C14 1.394(3) . ?
C8 C9 1.503(3) . ?
C9 C10 1.525(4) . ?
C11 C12 1.393(3) . ?
C12 C13 1.410(4) . ?
C13 C14 1.391(4) . ?
C13 C18 1.482(3) . ?
C18 C19 1.496(4) . ?

loop_
_geom_hbond_atom_site_label_D
_geom_hbond_atom_site_label_H
_geom_hbond_atom_site_label_A
_geom_hbond_distance_DH
_geom_hbond_distance_HA
_geom_hbond_distance_DA
_geom_hbond_angle_DHA
_geom_hbond_site_symmetry_A
_geom_hbond_publ_flag
O1 H1 O1 0.82 2.60 3.040(5) 114.8 3_656 yes
O1 H1 O2 0.82 2.51 3.325(3) 178.7 3_656 yes
O3 H3 O4 0.82 1.90 2.607(3) 143.9 . yes
O3 H3 O4 0.82 2.44 3.023(3) 129.1 4_576 yes

loop_
_geom_torsion_atom_site_label_1
_geom_torsion_atom_site_label_2
_geom_torsion_atom_site_label_3
_geom_torsion_atom_site_label_4
_geom_torsion
_geom_torsion_site_symmetry_1
_geom_torsion_site_symmetry_2
_geom_torsion_site_symmetry_3
_geom_torsion_site_symmetry_4
_geom_torsion_publ_flag
C15 C1 C2 C10 -64.2(3) . . . . ?
C7 C1 C2 C10 54.0(3) . . . . ?
C6 C1 C2 C10 172.3(2) . . . . ?
C15 C1 C2 C3 68.5(3) . . . . ?
C7 C1 C2 C3 -173.3(3) . . . . ?
C6 C1 C2 C3 -55.0(3) . . . . ?
C10 C2 C3 C16 57.3(4) . . . . ?
C1 C2 C3 C16 -73.2(4) . . . . ?
C10 C2 C3 C4 -176.1(3) . . . . ?
C1 C2 C3 C4 53.4(4) . . . . ?
C10 C2 C3 C17 -62.5(4) . . . . ?
C1 C2 C3 C17 167.0(4) . . . . ?
C16 C3 C4 O1 -49.4(4) . . . . ?
C17 C3 C4 O1 68.9(4) . . . . ?
C2 C3 C4 O1 -177.4(3) . . . . ?
C16 C3 C4 C5 78.3(4) . . . . ?
C17 C3 C4 C5 -163.4(3) . . . . ?
C2 C3 C4 C5 -49.7(4) . . . . ?
O1 C4 C5 O2 53.0(4) . . . . ?
C3 C4 C5 O2 -75.5(3) . . . . ?
O1 C4 C5 C6 177.9(3) . . . . ?
C3 C4 C5 C6 49.5(4) . . . . ?
O2 C5 C6 C1 74.1(3) . . . . ?
C4 C5 C6 C1 -49.9(4) . . . . ?
C15 C1 C6 C5 -74.1(3) . . . . ?
C7 C1 C6 C5 169.9(3) . . . . ?
C2 C1 C6 C5 51.9(3) . . . . ?
C15 C1 C7 C11 -75.9(3) . . . . ?
C2 C1 C7 C11 160.4(3) . . . . ?
C6 C1 C7 C11 43.1(3) . . . . ?
C15 C1 C7 C8 100.9(3) . . . . ?
C2 C1 C7 C8 -22.8(3) . . . . ?
C6 C1 C7 C8 -140.1(3) . . . . ?
C11 C7 C8 C14 -1.0(4) . . . . ?
C1 C7 C8 C14 -177.8(2) . . . . ?
C11 C7 C8 C9 179.6(3) . . . . ?
C1 C7 C8 C9 2.8(4) . . . . ?
C14 C8 C9 C10 167.2(3) . . . . ?
C7 C8 C9 C10 -13.5(5) . . . . ?
C1 C2 C10 C9 -67.0(3) . . . . ?
C3 C2 C10 C9 159.8(3) . . . . ?
C8 C9 C10 C2 44.4(4) . . . . ?
C8 C7 C11 C12 -0.8(4) . . . . ?
C1 C7 C11 C12 176.1(2) . . . . ?
C7 C11 C12 O3 -178.2(3) . . . . ?
C7 C11 C12 C13 2.2(4) . . . . ?
O3 C12 C13 C14 178.7(3) . . . . ?
C11 C12 C13 C14 -1.6(4) . . . . ?
O3 C12 C13 C18 -0.9(4) . . . . ?
C11 C12 C13 C18 178.7(3) . . . . ?
C12 C13 C14 C8 -0.2(4) . . . . ?
C18 C13 C14 C8 179.4(3) . . . . ?
C7 C8 C14 C13 1.5(4) . . . . ?
C9 C8 C14 C13 -179.1(3) . . . . ?
C14 C13 C18 O4 -178.0(3) . . . . ?
C12 C13 C18 O4 1.6(4) . . . . ?
C14 C13 C18 C19 2.4(4) . . . . ?
C12 C13 C18 C19 -178.0(3) . . . . ?
